data_4120931
loop_
_publ_author_name
'Chandrakanta Dash'
'Muhammed Yousufuddin'
'Thomas R. Cundari'
'H. V. Rasika Dias'

_publ_contact_author_address
;
Department of Chemistry and Biochemistry
The University of Texas at Arlington
700 Planetarium Place, Room 130 CPB
Arlington, Texas 76019-0065, USA
;
_publ_contact_author_email dias@uta.edu
_publ_contact_author_fax 817-272-3808
_publ_contact_author_name 'Rasika Dias'
_publ_contact_author_phone 817-272-3813
_publ_section_title
;
 Gold-Mediated Expulsion of Dinitrogen from Organic Azides
;
_journal_name_full 'Journal of the American Chemical Society'
_journal_page_first 15479
_journal_page_last 15488
_journal_paper_doi 10.1021/ja406027x
_journal_volume 135
_journal_year 2013
_chemical_formula_moiety 'C38 H57 Au N3 O, F6 Sb, C H2 Cl2'
_chemical_formula_sum 'C39 H59 Au Cl2 F6 N3 O Sb'
_chemical_formula_weight 1089.51
_chemical_name_systematic
;
 ? 
;
_space_group_crystal_system triclinic
_space_group_IT_number 2
_space_group_name_Hall '-P 1'
_space_group_name_H-M_alt 'P -1'
_symmetry_space_group_name_Hall '-P 1'
_symmetry_space_group_name_H-M 'P -1'
_atom_sites_solution_hydrogens geom
_atom_sites_solution_primary direct
_atom_sites_solution_secondary difmap
_audit_creation_date 2013-05-29
_audit_creation_method
;
  Olex2 1.2
  (compiled Apr 23 2013 17:59:47, GUI svn.r4466)
;
_cell_angle_alpha 96.960(1)
_cell_angle_beta 102.634(1)
_cell_angle_gamma 114.233(1)
_cell_formula_units_Z 2
_cell_length_a 12.3193(6)
_cell_length_b 12.4746(6)
_cell_length_c 16.1379(8)
_cell_measurement_reflns_used 9902
_cell_measurement_temperature 100(2)
_cell_measurement_theta_max 33.75
_cell_measurement_theta_min 2.30
_cell_volume 2143.84(18)
_computing_cell_refinement 'Bruker SAINT'
_computing_data_collection 'Bruker APEX2'
_computing_data_reduction 'Bruker SAINT'
_computing_molecular_graphics
;
O. V. Dolomanov, L. J. Bourhis, R. J. Gildea, J. A. K. Howard and H. Puschmann,
OLEX2: a complete structure solution, refinement and analysis program.
J. Appl. Cryst. (2009). 42, 339-341.
;
_computing_publication_material
;
O. V. Dolomanov, L. J. Bourhis, R. J. Gildea, J. A. K. Howard and H. Puschmann,
OLEX2: a complete structure solution, refinement and analysis program.
J. Appl. Cryst. (2009). 42, 339-341.
;
_computing_structure_refinement
;
XL, G.M. Sheldrick, Acta Cryst.
(2008). A64, 112-122
;
_computing_structure_solution
;
XS, G.M. Sheldrick, Acta Cryst.
(2008). A64, 112-122
;
_diffrn_ambient_temperature 100.15
_diffrn_measured_fraction_theta_full 0.999
_diffrn_measured_fraction_theta_max 0.918
_diffrn_measurement_device_type 'Bruker APEX-II CCD'
_diffrn_measurement_method '\f and \w scans'
_diffrn_radiation_monochromator graphite
_diffrn_radiation_type MoK\a
_diffrn_radiation_wavelength 0.71073
_diffrn_reflns_av_R_equivalents 0.0311
_diffrn_reflns_av_unetI/netI 0.0535
_diffrn_reflns_limit_h_max 19
_diffrn_reflns_limit_h_min -18
_diffrn_reflns_limit_k_max 19
_diffrn_reflns_limit_k_min -19
_diffrn_reflns_limit_l_max 25
_diffrn_reflns_limit_l_min -25
_diffrn_reflns_number 31084
_diffrn_reflns_theta_full 25.00
_diffrn_reflns_theta_max 33.86
_diffrn_reflns_theta_min 1.90
_diffrn_source 'fine-focus sealed tube'
_exptl_absorpt_coefficient_mu 4.232
_exptl_absorpt_correction_T_max 0.7123
_exptl_absorpt_correction_T_min 0.3445
_exptl_absorpt_correction_type numerical
_exptl_absorpt_process_details multi-scan
_exptl_crystal_colour colourless
_exptl_crystal_density_diffrn 1.688
_exptl_crystal_description prism
_exptl_crystal_F_000 1080
_exptl_crystal_size_max 0.32
_exptl_crystal_size_mid 0.17
_exptl_crystal_size_min 0.09
_refine_diff_density_max 2.864
_refine_diff_density_min -2.595
_refine_diff_density_rms 0.179
_refine_ls_extinction_method none
_refine_ls_goodness_of_fit_ref 1.014
_refine_ls_hydrogen_treatment mixed
_refine_ls_matrix_type full
_refine_ls_number_parameters 491
_refine_ls_number_reflns 15899
_refine_ls_number_restraints 0
_refine_ls_restrained_S_all 1.014
_refine_ls_R_factor_all 0.0482
_refine_ls_R_factor_gt 0.0379
_refine_ls_shift/su_max 0.002
_refine_ls_shift/su_mean 0.000
_refine_ls_structure_factor_coef Fsqd
_refine_ls_weighting_details 'calc w=1/[\s^2^(Fo^2^)+(0.0481P)^2^+0.0000P] where P=(Fo^2^+2Fc^2^)/3'
_refine_ls_weighting_scheme calc
_refine_ls_wR_factor_gt 0.0863
_refine_ls_wR_factor_ref 0.0908
_reflns_number_gt 13531
_reflns_number_total 15899
_reflns_threshold_expression >2sigma(I)
_cod_data_source_file ja406027x_si_002_5.cif
_cod_data_source_block dias962_0m_a
_cod_database_code 4120931
_olex2_refinement_description
;
1. others
 Fixed Uiso: H2A(0.021) H2B(0.021) H3A(0.022) H3B(0.022) H6(0.024) H7(0.026)
 H8(0.023) H10(0.021) H11A(0.047) H11B(0.047) H11C(0.047) H12A(0.052)
 H12B(0.052) H12C(0.052) H13(0.02) H14A(0.044) H14B(0.044) H14C(0.044)
 H15A(0.049) H15B(0.049) H15C(0.049) H18(0.022) H19(0.024) H20(0.023)
 H22(0.023) H23A(0.037) H23B(0.037) H23C(0.037) H24A(0.042) H24B(0.042)
 H24C(0.042) H25(0.022) H26A(0.042) H26B(0.042) H26C(0.042) H27A(0.054)
 H27B(0.054) H27C(0.054) H29A(0.025) H29B(0.025) H30A(0.028) H30B(0.028)
 H31A(0.025) H31B(0.025) H32(0.025) H33A(0.029) H33B(0.029) H34(0.029)
 H35A(0.037) H35B(0.037) H36(0.036) H37A(0.035) H37B(0.035) H38A(0.042)
 H38B(0.042) H38C(0.042) H39A(0.042) H39B(0.042)
 Fixed X: H2A(1.2006) H2B(1.1397) H3A(1.2236) H3B(1.2729) H6(0.892) H7(0.7448)
 H8(0.7279) H10(1.1145) H11A(1.1807) H11B(1.2116) H11C(1.0956) H12A(0.9407)
 H12B(1.0622) H12C(0.9518) H13(0.8993) H14A(0.8007) H14B(0.8557) H14C(0.9464)
 H15A(0.6924) H15B(0.697) H15C(0.6461) H18(1.2071) H19(1.1365) H20(1.0449)
 H22(1.1801) H23A(1.376) H23B(1.3778) H23C(1.384) H24A(1.0573) H24B(1.1773)
 H24C(1.174) H25(0.9723) H26A(1.1562) H26B(1.1738) H26C(1.0785) H27A(0.9411)
 H27B(0.8688) H27C(0.8413) H29A(0.5849) H29B(0.6289) H30A(0.7331) H30B(0.7455)
 H31A(0.5418) H31B(0.6146) H32(0.3955) H33A(0.3146) H33B(0.404) H34(0.4143)
 H35A(0.407) H35B(0.5327) H36(0.5799) H37A(0.5357) H37B(0.4096) H38A(0.784)
 H38B(0.9266) H38C(0.8259) H39A(0.6221) H39B(0.4836)
 Fixed Y: H2A(0.4894) H2B(0.3885) H3A(0.2795) H3B(0.374) H6(0.6328) H7(0.5726)
 H8(0.4198) H10(0.5172) H11A(0.7181) H11B(0.7151) H11C(0.7374) H12A(0.5528)
 H12B(0.5453) H12C(0.4293) H13(0.2438) H14A(0.3393) H14B(0.2448) H14C(0.3805)
 H15A(0.149) H15B(0.1029) H15C(0.2004) H18(0.1519) H19(-0.0518) H20(-0.1238)
 H22(0.3769) H23A(0.3636) H23B(0.4859) H23C(0.3896) H24A(0.3086) H24B(0.4347)
 H24C(0.3111) H25(0.0422) H26A(-0.0458) H26B(0.0834) H26C(-0.0374) H27A(-
 0.1944) H27B(-0.1634) H27C(-0.1468) H29A(-0.0493) H29B(0.0388) H30A(0.3063)
 H30B(0.292) H31A(0.0509) H31B(0.193) H32(0.0931) H33A(-0.0142) H33B(-0.0693)
 H34(-0.0331) H35A(0.1544) H35B(0.1707) H36(0.3325) H37A(0.2958) H37B(0.2323)
 H38A(-0.0138) H38B(0.0729) H38C(0.0156) H39A(0.7287) H39B(0.7052)
 Fixed Z: H2A(0.6831) H2B(0.5919) H3A(0.6568) H3B(0.75) H6(0.7408) H7(0.6045)
 H8(0.4957) H10(0.8019) H11A(0.7832) H11B(0.8843) H11C(0.8397) H12A(0.8793)
 H12B(0.9326) H12C(0.8615) H13(0.5228) H14A(0.3894) H14B(0.3745) H14C(0.4302)
 H15A(0.532) H15B(0.4364) H15C(0.4525) H18(0.9796) H19(0.9147) H20(0.764)
 H22(0.869) H23A(0.9948) H23B(0.9727) H23C(0.9011) H24A(0.9636) H24B(1.0124)
 H24C(1.0325) H25(0.6143) H26A(0.6253) H26B(0.6085) H26C(0.535) H27A(0.6285)
 H27B(0.5472) H27C(0.639) H29A(0.8644) H29B(0.9586) H30A(0.8558) H30B(0.9538)
 H31A(0.6511) H31B(0.6924) H32(0.6797) H33A(0.7707) H33B(0.7482) H34(0.901)
 H35A(0.9204) H35B(0.9878) H36(0.9177) H37A(0.7642) H37B(0.7898) H38A(0.9239)
 H38B(0.9334) H38C(0.8388) H39A(0.5745) H39B(0.5256)
;

loop_
_space_group_symop_id
_space_group_symop_operation_xyz
1 'x, y, z'
2 '-x, -y, -z'

loop_
_atom_site_label
_atom_site_type_symbol
_atom_site_fract_x
_atom_site_fract_y
_atom_site_fract_z
_atom_site_U_iso_or_equiv
_atom_site_adp_type
_atom_site_occupancy
_atom_site_symmetry_multiplicity
_atom_site_calc_flag
_atom_site_refinement_flags
Au Au 0.841861(10) 0.183572(10) 0.738754(7) 0.01207(3) Uani 1 1 d .
Sb Sb 0.53263(2) 0.67217(2) 0.756666(15) 0.02162(5) Uani 1 1 d .
F1 F 0.4141(2) 0.5925(2) 0.64608(16) 0.0382(6) Uani 1 1 d .
F2 F 0.4975(3) 0.5237(2) 0.78567(18) 0.0452(7) Uani 1 1 d .
F3 F 0.6476(3) 0.7549(2) 0.86654(15) 0.0457(7) Uani 1 1 d .
F4 F 0.5673(3) 0.8211(2) 0.72442(15) 0.0364(6) Uani 1 1 d .
F5 F 0.6565(2) 0.6646(2) 0.71121(18) 0.0407(6) Uani 1 1 d .
F6 F 0.4069(3) 0.6826(3) 0.7995(2) 0.0627(9) Uani 1 1 d .
O O 0.8152(2) 0.1511(2) 0.90922(15) 0.0211(5) Uani 1 1 d .
N1 N 1.0241(2) 0.3598(2) 0.66995(16) 0.0127(4) Uani 1 1 d .
N2 N 1.0943(2) 0.2410(2) 0.72409(16) 0.0133(5) Uani 1 1 d .
N3 N 0.6730(2) 0.0961(2) 0.76883(17) 0.0147(5) Uani 1 1 d .
H3N3 H 0.655(4) 0.018(4) 0.756(3) 0.029(12) Uiso 1 1 d .
C1 C 0.9984(3) 0.2679(2) 0.70899(18) 0.0116(5) Uani 1 1 d .
C2 C 1.1475(3) 0.4023(3) 0.6551(2) 0.0173(6) Uani 1 1 d .
H2A H 1.2006 0.4894 0.6831 0.021 Uiso 1 1 calc R
H2B H 1.1397 0.3885 0.5919 0.021 Uiso 1 1 calc R
C3 C 1.1996(3) 0.3243(3) 0.6984(2) 0.0183(6) Uani 1 1 d .
H3A H 1.2236 0.2795 0.6568 0.022 Uiso 1 1 calc R
H3B H 1.2729 0.3740 0.7500 0.022 Uiso 1 1 calc R
C4 C 0.9460(3) 0.4188(3) 0.65091(19) 0.0135(5) Uani 1 1 d .
C5 C 0.9630(3) 0.5154(3) 0.7166(2) 0.0155(5) Uani 1 1 d .
C6 C 0.8850(3) 0.5697(3) 0.6973(2) 0.0199(6) Uani 1 1 d .
H6 H 0.8920 0.6328 0.7408 0.024 Uiso 1 1 calc R
C7 C 0.7971(3) 0.5341(3) 0.6161(2) 0.0216(6) Uani 1 1 d .
H7 H 0.7448 0.5726 0.6045 0.026 Uiso 1 1 calc R
C8 C 0.7860(3) 0.4417(3) 0.5518(2) 0.0194(6) Uani 1 1 d .
H8 H 0.7279 0.4198 0.4957 0.023 Uiso 1 1 calc R
C9 C 0.8589(3) 0.3804(3) 0.5683(2) 0.0143(5) Uani 1 1 d .
C10 C 1.0601(3) 0.5580(3) 0.8055(2) 0.0177(6) Uani 1 1 d .
H10 H 1.1145 0.5172 0.8019 0.021 Uiso 1 1 calc R
C11 C 1.1446(4) 0.6944(3) 0.8304(3) 0.0316(9) Uani 1 1 d .
H11A H 1.1807 0.7181 0.7832 0.047 Uiso 1 1 calc R
H11B H 1.2116 0.7151 0.8843 0.047 Uiso 1 1 calc R
H11C H 1.0956 0.7374 0.8397 0.047 Uiso 1 1 calc R
C12 C 0.9982(4) 0.5177(4) 0.8760(2) 0.0349(9) Uani 1 1 d .
H12A H 0.9407 0.5528 0.8793 0.052 Uiso 1 1 calc R
H12B H 1.0622 0.5453 0.9326 0.052 Uiso 1 1 calc R
H12C H 0.9518 0.4293 0.8615 0.052 Uiso 1 1 calc R
C13 C 0.8390(3) 0.2751(3) 0.4990(2) 0.0164(6) Uani 1 1 d .
H13 H 0.8993 0.2438 0.5228 0.020 Uiso 1 1 calc R
C14 C 0.8626(4) 0.3133(3) 0.4159(2) 0.0292(8) Uani 1 1 d .
H14A H 0.8007 0.3393 0.3894 0.044 Uiso 1 1 calc R
H14B H 0.8557 0.2448 0.3745 0.044 Uiso 1 1 calc R
H14C H 0.9464 0.3805 0.4302 0.044 Uiso 1 1 calc R
C15 C 0.7067(4) 0.1726(3) 0.4781(3) 0.0325(9) Uani 1 1 d .
H15A H 0.6924 0.1490 0.5320 0.049 Uiso 1 1 calc R
H15B H 0.6970 0.1029 0.4364 0.049 Uiso 1 1 calc R
H15C H 0.6461 0.2004 0.4525 0.049 Uiso 1 1 calc R
C16 C 1.1055(3) 0.1590(3) 0.77760(19) 0.0131(5) Uani 1 1 d .
C17 C 1.1585(3) 0.2038(3) 0.86822(19) 0.0149(5) Uani 1 1 d .
C18 C 1.1700(3) 0.1234(3) 0.9182(2) 0.0181(6) Uani 1 1 d .
H18 H 1.2071 0.1519 0.9796 0.022 Uiso 1 1 calc R
C19 C 1.1281(3) 0.0018(3) 0.8796(2) 0.0197(6) Uani 1 1 d .
H19 H 1.1365 -0.0518 0.9147 0.024 Uiso 1 1 calc R
C20 C 1.0741(3) -0.0406(3) 0.7899(2) 0.0193(6) Uani 1 1 d .
H20 H 1.0449 -0.1238 0.7640 0.023 Uiso 1 1 calc R
C21 C 1.0620(3) 0.0367(3) 0.7368(2) 0.0144(5) Uani 1 1 d .
C22 C 1.2055(3) 0.3358(3) 0.9135(2) 0.0190(6) Uani 1 1 d .
H22 H 1.1801 0.3769 0.8690 0.023 Uiso 1 1 calc R
C23 C 1.3489(3) 0.3995(3) 0.9487(2) 0.0246(7) Uani 1 1 d .
H23A H 1.3760 0.3636 0.9948 0.037 Uiso 1 1 calc R
H23B H 1.3778 0.4859 0.9727 0.037 Uiso 1 1 calc R
H23C H 1.3840 0.3896 0.9011 0.037 Uiso 1 1 calc R
C24 C 1.1484(4) 0.3487(3) 0.9871(2) 0.0278(8) Uani 1 1 d .
H24A H 1.0573 0.3086 0.9636 0.042 Uiso 1 1 calc R
H24B H 1.1773 0.4347 1.0124 0.042 Uiso 1 1 calc R
H24C H 1.1740 0.3111 1.0325 0.042 Uiso 1 1 calc R
C25 C 1.0083(3) -0.0104(3) 0.6381(2) 0.0182(6) Uani 1 1 d .
H25 H 0.9723 0.0422 0.6143 0.022 Uiso 1 1 calc R
C26 C 1.1139(4) -0.0018(4) 0.5981(2) 0.0279(8) Uani 1 1 d .
H26A H 1.1562 -0.0458 0.6253 0.042 Uiso 1 1 calc R
H26B H 1.1738 0.0834 0.6085 0.042 Uiso 1 1 calc R
H26C H 1.0785 -0.0374 0.5350 0.042 Uiso 1 1 calc R
C27 C 0.9057(4) -0.1403(4) 0.6108(3) 0.0357(9) Uani 1 1 d .
H27A H 0.9411 -0.1944 0.6285 0.054 Uiso 1 1 calc R
H27B H 0.8688 -0.1634 0.5472 0.054 Uiso 1 1 calc R
H27C H 0.8413 -0.1468 0.6390 0.054 Uiso 1 1 calc R
C28 C 0.6922(3) 0.1312(3) 0.8663(2) 0.0174(6) Uani 1 1 d .
C29 C 0.5961(3) 0.0299(3) 0.8951(2) 0.0212(6) Uani 1 1 d .
H29A H 0.5849 -0.0493 0.8644 0.025 Uiso 1 1 calc R
H29B H 0.6289 0.0388 0.9586 0.025 Uiso 1 1 calc R
C30 C 0.6928(3) 0.2539(3) 0.8925(2) 0.0235(7) Uani 1 1 d .
H30A H 0.7331 0.3063 0.8558 0.028 Uiso 1 1 calc R
H30B H 0.7455 0.2920 0.9538 0.028 Uiso 1 1 calc R
C31 C 0.5737(3) 0.1134(3) 0.7062(2) 0.0208(6) Uani 1 1 d .
H31A H 0.5418 0.0509 0.6511 0.025 Uiso 1 1 calc R
H31B H 0.6146 0.1930 0.6924 0.025 Uiso 1 1 calc R
C32 C 0.4615(3) 0.1083(3) 0.7346(2) 0.0205(6) Uani 1 1 d .
H32 H 0.3955 0.0931 0.6797 0.025 Uiso 1 1 calc R
C33 C 0.4028(3) 0.0040(3) 0.7785(2) 0.0238(7) Uani 1 1 d .
H33A H 0.3146 -0.0142 0.7707 0.029 Uiso 1 1 calc R
H33B H 0.4040 -0.0693 0.7482 0.029 Uiso 1 1 calc R
C34 C 0.4687(3) 0.0307(3) 0.8763(2) 0.0239(7) Uani 1 1 d .
H34 H 0.4143 -0.0331 0.9010 0.029 Uiso 1 1 calc R
C35 C 0.4885(4) 0.1545(4) 0.9252(2) 0.0312(9) Uani 1 1 d .
H35A H 0.4070 0.1544 0.9204 0.037 Uiso 1 1 calc R
H35B H 0.5327 0.1707 0.9878 0.037 Uiso 1 1 calc R
C36 C 0.5654(4) 0.2523(3) 0.8846(3) 0.0299(8) Uani 1 1 d .
H36 H 0.5799 0.3325 0.9177 0.036 Uiso 1 1 calc R
C37 C 0.4892(4) 0.2301(4) 0.7902(3) 0.0292(8) Uani 1 1 d .
H37A H 0.5357 0.2958 0.7642 0.035 Uiso 1 1 calc R
H37B H 0.4096 0.2323 0.7898 0.035 Uiso 1 1 calc R
C38 C 0.8399(4) 0.0483(4) 0.9007(2) 0.0277(8) Uani 1 1 d .
H38A H 0.7840 -0.0138 0.9239 0.042 Uiso 1 1 calc R
H38B H 0.9266 0.0729 0.9334 0.042 Uiso 1 1 calc R
H38C H 0.8259 0.0156 0.8388 0.042 Uiso 1 1 calc R
Cl1 Cl 0.57349(15) 0.65512(14) 0.42812(10) 0.0723(5) Uani 1 1 d .
Cl2 Cl 0.62591(12) 0.89362(11) 0.52309(9) 0.0470(3) Uani 1 1 d .
C39 C 0.5702(4) 0.7380(4) 0.5223(3) 0.0349(9) Uani 1 1 d .
H39A H 0.6221 0.7287 0.5745 0.042 Uiso 1 1 calc R
H39B H 0.4836 0.7052 0.5256 0.042 Uiso 1 1 calc R

loop_
_atom_site_aniso_label
_atom_site_aniso_U_11
_atom_site_aniso_U_22
_atom_site_aniso_U_33
_atom_site_aniso_U_23
_atom_site_aniso_U_13
_atom_site_aniso_U_12
Au 0.01272(5) 0.01190(5) 0.01328(5) 0.00425(3) 0.00519(4) 0.00615(4)
Sb 0.02180(11) 0.02134(11) 0.02011(11) 0.00476(8) 0.00498(9) 0.00887(9)
F1 0.0290(12) 0.0366(13) 0.0309(12) 0.0042(10) -0.0030(10) 0.0047(10)
F2 0.0505(16) 0.0259(12) 0.0474(15) 0.0181(11) 0.0076(13) 0.0071(12)
F3 0.0556(17) 0.0337(13) 0.0240(12) 0.0048(10) -0.0060(11) 0.0074(12)
F4 0.0596(17) 0.0266(11) 0.0264(11) 0.0072(9) 0.0093(11) 0.0242(12)
F5 0.0360(14) 0.0487(15) 0.0521(16) 0.0177(13) 0.0220(12) 0.0269(12)
F6 0.060(2) 0.094(3) 0.0590(19) 0.0234(18) 0.0374(17) 0.047(2)
O 0.0159(11) 0.0270(12) 0.0182(11) 0.0048(9) 0.0032(9) 0.0087(10)
N1 0.0150(11) 0.0106(10) 0.0155(11) 0.0049(9) 0.0072(9) 0.0066(9)
N2 0.0137(11) 0.0138(11) 0.0138(11) 0.0046(9) 0.0054(9) 0.0066(9)
N3 0.0138(12) 0.0146(11) 0.0163(12) 0.0044(9) 0.0057(9) 0.0061(10)
C1 0.0157(13) 0.0088(11) 0.0096(12) 0.0011(9) 0.0029(10) 0.0057(10)
C2 0.0142(13) 0.0186(14) 0.0225(15) 0.0101(12) 0.0089(12) 0.0073(11)
C3 0.0156(14) 0.0157(13) 0.0296(17) 0.0116(12) 0.0126(13) 0.0081(11)
C4 0.0160(13) 0.0110(12) 0.0174(13) 0.0063(10) 0.0066(11) 0.0080(11)
C5 0.0198(14) 0.0114(12) 0.0160(13) 0.0035(10) 0.0075(11) 0.0065(11)
C6 0.0245(16) 0.0171(14) 0.0225(15) 0.0032(12) 0.0080(13) 0.0133(13)
C7 0.0224(16) 0.0177(14) 0.0287(17) 0.0027(12) 0.0048(13) 0.0151(13)
C8 0.0158(14) 0.0175(14) 0.0229(15) 0.0031(12) 0.0002(12) 0.0086(12)
C9 0.0136(13) 0.0121(12) 0.0169(13) 0.0028(10) 0.0037(11) 0.0060(10)
C10 0.0272(16) 0.0149(13) 0.0136(13) 0.0038(10) 0.0077(12) 0.0110(12)
C11 0.036(2) 0.0197(16) 0.0247(18) 0.0061(13) -0.0019(16) 0.0047(15)
C12 0.042(2) 0.037(2) 0.0179(17) 0.0050(15) 0.0105(16) 0.0101(18)
C13 0.0196(14) 0.0122(12) 0.0179(14) 0.0024(10) 0.0041(11) 0.0088(11)
C14 0.047(2) 0.0230(17) 0.0228(17) 0.0089(13) 0.0160(17) 0.0165(17)
C15 0.0292(19) 0.0138(15) 0.040(2) -0.0084(14) 0.0150(17) -0.0020(14)
C16 0.0141(13) 0.0138(12) 0.0145(13) 0.0043(10) 0.0054(10) 0.0084(11)
C17 0.0155(13) 0.0177(13) 0.0144(13) 0.0034(10) 0.0032(11) 0.0109(11)
C18 0.0224(15) 0.0224(15) 0.0134(13) 0.0065(11) 0.0057(12) 0.0131(13)
C19 0.0252(16) 0.0201(15) 0.0193(15) 0.0109(12) 0.0073(13) 0.0132(13)
C20 0.0250(16) 0.0146(13) 0.0188(15) 0.0060(11) 0.0044(12) 0.0100(12)
C21 0.0141(13) 0.0140(13) 0.0155(13) 0.0047(10) 0.0039(11) 0.0067(11)
C22 0.0211(15) 0.0178(14) 0.0192(15) 0.0009(11) 0.0037(12) 0.0119(12)
C23 0.0210(16) 0.0215(16) 0.0254(17) -0.0029(13) 0.0034(13) 0.0081(13)
C24 0.032(2) 0.0263(17) 0.0268(18) -0.0005(14) 0.0100(15) 0.0162(16)
C25 0.0241(16) 0.0136(13) 0.0169(14) 0.0026(11) 0.0030(12) 0.0102(12)
C26 0.034(2) 0.0325(19) 0.0206(16) 0.0022(14) 0.0089(15) 0.0185(17)
C27 0.035(2) 0.0264(19) 0.0273(19) 0.0025(15) -0.0023(17) 0.0035(17)
C28 0.0164(14) 0.0219(15) 0.0123(13) 0.0018(11) 0.0045(11) 0.0078(12)
C29 0.0214(16) 0.0259(16) 0.0170(15) 0.0068(12) 0.0101(12) 0.0086(13)
C30 0.0208(16) 0.0234(16) 0.0190(15) -0.0029(12) 0.0031(13) 0.0068(13)
C31 0.0166(15) 0.0248(16) 0.0188(15) 0.0039(12) 0.0034(12) 0.0087(13)
C32 0.0144(14) 0.0244(16) 0.0217(15) 0.0021(12) 0.0052(12) 0.0088(12)
C33 0.0157(15) 0.0266(17) 0.0213(16) -0.0013(13) 0.0056(12) 0.0043(13)
C34 0.0177(15) 0.0300(18) 0.0206(16) 0.0019(13) 0.0101(13) 0.0064(13)
C35 0.0230(18) 0.044(2) 0.0230(17) -0.0065(15) 0.0091(14) 0.0141(16)
C36 0.0270(18) 0.0272(18) 0.0302(19) -0.0085(15) 0.0061(15) 0.0125(15)
C37 0.0264(18) 0.0284(18) 0.034(2) 0.0010(15) 0.0072(16) 0.0166(15)
C38 0.0278(19) 0.037(2) 0.0267(18) 0.0181(15) 0.0092(15) 0.0185(16)
Cl1 0.0615(9) 0.0605(8) 0.0651(9) -0.0223(7) 0.0355(7) 0.0013(7)
Cl2 0.0509(7) 0.0396(6) 0.0664(8) 0.0256(6) 0.0313(6) 0.0249(5)
C39 0.034(2) 0.035(2) 0.040(2) 0.0108(18) 0.0193(19) 0.0148(18)

loop_
_atom_type_symbol
_atom_type_description
_atom_type_scat_dispersion_real
_atom_type_scat_dispersion_imag
_atom_type_scat_source
C C 0.0033 0.0016 'International Tables Vol C Tables 4.2.6.8 and 6.1.1.4'
H H 0.0000 0.0000 'International Tables Vol C Tables 4.2.6.8 and 6.1.1.4'
N N 0.0061 0.0033 'International Tables Vol C Tables 4.2.6.8 and 6.1.1.4'
O O 0.0106 0.0060 'International Tables Vol C Tables 4.2.6.8 and 6.1.1.4'
F F 0.0171 0.0103 'International Tables Vol C Tables 4.2.6.8 and 6.1.1.4'
Sb Sb -0.5866 1.5461 'International Tables Vol C Tables 4.2.6.8 and 6.1.1.4'
Au Au -2.0133 8.8022 'International Tables Vol C Tables 4.2.6.8 and 6.1.1.4'
Cl Cl 0.1484 0.1585 'International Tables Vol C Tables 4.2.6.8 and 6.1.1.4'

loop_
_geom_angle_atom_site_label_1
_geom_angle_atom_site_label_2
_geom_angle_atom_site_label_3
_geom_angle
C1 Au N3 178.58(11)
F1 Sb F4 88.61(11)
F2 Sb F1 90.22(11)
F2 Sb F4 178.65(11)
F2 Sb F6 90.50(15)
F3 Sb F1 177.96(13)
F3 Sb F2 91.19(12)
F3 Sb F4 89.99(11)
F3 Sb F6 89.71(15)
F5 Sb F1 90.12(12)
F5 Sb F2 91.16(12)
F5 Sb F3 91.32(13)
F5 Sb F4 88.17(12)
F5 Sb F6 178.03(13)
F6 Sb F1 88.81(14)
F6 Sb F4 90.15(14)
C28 O C38 117.0(3)
C1 N1 C2 112.7(2)
C1 N1 C4 124.2(2)
C4 N1 C2 123.0(2)
C1 N2 C3 112.4(2)
C1 N2 C16 123.5(2)
C16 N2 C3 122.7(2)
Au N3 H3N3 104(3)
C28 N3 Au 110.95(19)
C28 N3 H3N3 107(3)
C31 N3 Au 107.80(19)
C31 N3 H3N3 108(3)
C31 N3 C28 118.5(2)
N1 C1 Au 125.3(2)
N1 C1 N2 109.3(3)
N2 C1 Au 125.4(2)
N1 C2 H2A 111.3
N1 C2 H2B 111.3
N1 C2 C3 102.5(2)
H2A C2 H2B 109.2
C3 C2 H2A 111.3
C3 C2 H2B 111.3
N2 C3 C2 102.9(2)
N2 C3 H3A 111.2
N2 C3 H3B 111.2
C2 C3 H3A 111.2
C2 C3 H3B 111.2
H3A C3 H3B 109.1
C5 C4 N1 118.2(3)
C9 C4 N1 118.9(3)
C9 C4 C5 122.9(3)
C4 C5 C10 122.3(3)
C6 C5 C4 117.1(3)
C6 C5 C10 120.6(3)
C5 C6 H6 119.1
C7 C6 C5 121.7(3)
C7 C6 H6 119.1
C6 C7 H7 120.2
C6 C7 C8 119.7(3)
C8 C7 H7 120.2
C7 C8 H8 119.3
C7 C8 C9 121.3(3)
C9 C8 H8 119.3
C4 C9 C8 117.1(3)
C4 C9 C13 122.7(3)
C8 C9 C13 120.1(3)
C5 C10 H10 107.2
C5 C10 C11 113.0(3)
C5 C10 C12 110.7(3)
C11 C10 H10 107.2
C12 C10 H10 107.2
C12 C10 C11 111.2(3)
C10 C11 H11A 109.5
C10 C11 H11B 109.5
C10 C11 H11C 109.5
H11A C11 H11B 109.5
H11A C11 H11C 109.5
H11B C11 H11C 109.5
C10 C12 H12A 109.5
C10 C12 H12B 109.5
C10 C12 H12C 109.5
H12A C12 H12B 109.5
H12A C12 H12C 109.5
H12B C12 H12C 109.5
C9 C13 H13 108.2
C9 C13 C14 111.8(3)
C9 C13 C15 110.3(3)
C14 C13 H13 108.2
C14 C13 C15 110.1(3)
C15 C13 H13 108.2
C13 C14 H14A 109.5
C13 C14 H14B 109.5
C13 C14 H14C 109.5
H14A C14 H14B 109.5
H14A C14 H14C 109.5
H14B C14 H14C 109.5
C13 C15 H15A 109.5
C13 C15 H15B 109.5
C13 C15 H15C 109.5
H15A C15 H15B 109.5
H15A C15 H15C 109.5
H15B C15 H15C 109.5
C17 C16 N2 118.9(3)
C17 C16 C21 122.4(3)
C21 C16 N2 118.8(3)
C16 C17 C22 123.0(3)
C18 C17 C16 117.8(3)
C18 C17 C22 119.2(3)
C17 C18 H18 119.4
C19 C18 C17 121.2(3)
C19 C18 H18 119.4
C18 C19 H19 120.1
C20 C19 C18 119.8(3)
C20 C19 H19 120.1
C19 C20 H20 119.4
C19 C20 C21 121.2(3)
C21 C20 H20 119.4
C16 C21 C25 122.0(3)
C20 C21 C16 117.7(3)
C20 C21 C25 120.3(3)
C17 C22 H22 107.9
C17 C22 C23 110.7(3)
C17 C22 C24 112.0(3)
C23 C22 H22 107.9
C24 C22 H22 107.9
C24 C22 C23 110.4(3)
C22 C23 H23A 109.5
C22 C23 H23B 109.5
C22 C23 H23C 109.5
H23A C23 H23B 109.5
H23A C23 H23C 109.5
H23B C23 H23C 109.5
C22 C24 H24A 109.5
C22 C24 H24B 109.5
C22 C24 H24C 109.5
H24A C24 H24B 109.5
H24A C24 H24C 109.5
H24B C24 H24C 109.5
C21 C25 H25 108.3
C21 C25 C26 109.4(3)
C21 C25 C27 112.8(3)
C26 C25 H25 108.3
C27 C25 H25 108.3
C27 C25 C26 109.5(3)
C25 C26 H26A 109.5
C25 C26 H26B 109.5
C25 C26 H26C 109.5
H26A C26 H26B 109.5
H26A C26 H26C 109.5
H26B C26 H26C 109.5
C25 C27 H27A 109.5
C25 C27 H27B 109.5
C25 C27 H27C 109.5
H27A C27 H27B 109.5
H27A C27 H27C 109.5
H27B C27 H27C 109.5
O C28 N3 106.6(2)
O C28 C29 110.3(3)
O C28 C30 104.6(3)
N3 C28 C29 110.8(3)
N3 C28 C30 111.4(3)
C30 C28 C29 112.7(3)
C28 C29 H29A 109.0
C28 C29 H29B 109.0
H29A C29 H29B 107.8
C34 C29 C28 113.1(3)
C34 C29 H29A 109.0
C34 C29 H29B 109.0
C28 C30 H30A 108.1
C28 C30 H30B 108.1
C28 C30 C36 116.7(3)
H30A C30 H30B 107.3
C36 C30 H30A 108.1
C36 C30 H30B 108.1
N3 C31 H31A 107.7
N3 C31 H31B 107.7
N3 C31 C32 118.4(3)
H31A C31 H31B 107.1
C32 C31 H31A 107.7
C32 C31 H31B 107.7
C31 C32 H32 105.9
C31 C32 C33 115.4(3)
C31 C32 C37 111.9(3)
C33 C32 H32 105.9
C37 C32 H32 105.9
C37 C32 C33 111.2(3)
C32 C33 H33A 108.7
C32 C33 H33B 108.7
H33A C33 H33B 107.6
C34 C33 C32 114.2(3)
C34 C33 H33A 108.7
C34 C33 H33B 108.7
C29 C34 H34 108.0
C29 C34 C35 107.9(3)
C33 C34 C29 113.3(3)
C33 C34 H34 108.0
C33 C34 C35 111.3(3)
C35 C34 H34 108.0
C34 C35 H35A 110.0
C34 C35 H35B 110.0
H35A C35 H35B 108.3
C36 C35 C34 108.7(3)
C36 C35 H35A 110.0
C36 C35 H35B 110.0
C30 C36 H36 108.3
C35 C36 C30 110.3(3)
C35 C36 H36 108.3
C35 C36 C37 108.3(3)
C37 C36 C30 113.3(3)
C37 C36 H36 108.3
C32 C37 H37A 109.2
C32 C37 H37B 109.2
C36 C37 C32 111.9(3)
C36 C37 H37A 109.2
C36 C37 H37B 109.2
H37A C37 H37B 107.9
O C38 H38A 109.5
O C38 H38B 109.5
O C38 H38C 109.5
H38A C38 H38B 109.5
H38A C38 H38C 109.5
H38B C38 H38C 109.5
Cl1 C39 Cl2 111.8(2)
Cl1 C39 H39A 109.3
Cl1 C39 H39B 109.3
Cl2 C39 H39A 109.3
Cl2 C39 H39B 109.3
H39A C39 H39B 107.9

loop_
_geom_bond_atom_site_label_1
_geom_bond_atom_site_label_2
_geom_bond_distance
Au N3 2.112(3)
Au C1 1.979(3)
Sb F1 1.882(2)
Sb F2 1.865(2)
Sb F3 1.864(2)
Sb F4 1.894(2)
Sb F5 1.862(2)
Sb F6 1.873(3)
O C28 1.425(4)
O C38 1.432(4)
N1 C1 1.332(4)
N1 C2 1.475(4)
N1 C4 1.438(4)
N2 C1 1.337(4)
N2 C3 1.471(4)
N2 C16 1.446(4)
N3 H3N3 0.89(5)
N3 C28 1.519(4)
N3 C31 1.515(4)
C2 H2A 0.9900
C2 H2B 0.9900
C2 C3 1.527(4)
C3 H3A 0.9900
C3 H3B 0.9900
C4 C5 1.417(4)
C4 C9 1.398(4)
C5 C6 1.390(4)
C5 C10 1.521(4)
C6 H6 0.9500
C6 C7 1.389(5)
C7 H7 0.9500
C7 C8 1.394(5)
C8 H8 0.9500
C8 C9 1.405(4)
C9 C13 1.515(4)
C10 H10 1.0000
C10 C11 1.529(5)
C10 C12 1.529(5)
C11 H11A 0.9800
C11 H11B 0.9800
C11 H11C 0.9800
C12 H12A 0.9800
C12 H12B 0.9800
C12 H12C 0.9800
C13 H13 1.0000
C13 C14 1.524(5)
C13 C15 1.533(5)
C14 H14A 0.9800
C14 H14B 0.9800
C14 H14C 0.9800
C15 H15A 0.9800
C15 H15B 0.9800
C15 H15C 0.9800
C16 C17 1.401(4)
C16 C21 1.406(4)
C17 C18 1.393(4)
C17 C22 1.523(4)
C18 H18 0.9500
C18 C19 1.393(5)
C19 H19 0.9500
C19 C20 1.387(5)
C20 H20 0.9500
C20 C21 1.396(4)
C21 C25 1.521(4)
C22 H22 1.0000
C22 C23 1.540(5)
C22 C24 1.532(5)
C23 H23A 0.9800
C23 H23B 0.9800
C23 H23C 0.9800
C24 H24A 0.9800
C24 H24B 0.9800
C24 H24C 0.9800
C25 H25 1.0000
C25 C26 1.546(5)
C25 C27 1.523(5)
C26 H26A 0.9800
C26 H26B 0.9800
C26 H26C 0.9800
C27 H27A 0.9800
C27 H27B 0.9800
C27 H27C 0.9800
C28 C29 1.539(4)
C28 C30 1.533(5)
C29 H29A 0.9900
C29 H29B 0.9900
C29 C34 1.535(5)
C30 H30A 0.9900
C30 H30B 0.9900
C30 C36 1.538(5)
C31 H31A 0.9900
C31 H31B 0.9900
C31 C32 1.529(5)
C32 H32 1.0000
C32 C33 1.547(5)
C32 C37 1.530(5)
C33 H33A 0.9900
C33 H33B 0.9900
C33 C34 1.533(5)
C34 H34 1.0000
C34 C35 1.542(5)
C35 H35A 0.9900
C35 H35B 0.9900
C35 C36 1.526(6)
C36 H36 1.0000
C36 C37 1.530(6)
C37 H37A 0.9900
C37 H37B 0.9900
C38 H38A 0.9800
C38 H38B 0.9800
C38 H38C 0.9800
Cl1 C39 1.750(4)
Cl2 C39 1.771(4)
C39 H39A 0.9900
C39 H39B 0.9900
